data_2019319
loop_
_publ_author_name
'Zhong, Kai-Long'

_publ_section_title
;
 Two-dimensional hydrogen-bonded supramolecular networks in the compounds
 of benzene-1,2,4,5-tetracarboxylic acid (pyromellitic acid) with
 2,2'-biimidazole and 4,4'-dimethyl-2,2'-bipyridine
;
_journal_coeditor_code SF3209
_journal_issue 12
_journal_name_full 'Acta Crystallographica Section C'
_journal_page_first 1537
_journal_page_last 1540
_journal_paper_doi 10.1107/S0108270113030801
_journal_volume 69
_journal_year 2013
_chemical_formula_iupac 'C12 H13 N2 +, C10 H5 O8 -, H2 O'
_chemical_formula_moiety 'C12 H13 N2 +, C10 H5 O8 -, H2 O'
_chemical_formula_sum 'C22 H20 N2 O9'
_chemical_formula_weight 456.40
_chemical_name_systematic
;
4-Methyl-2-(4-methylpyridin-2-yl)pyridinium 2,4,5-tricarboxybenzoate
monohydrate
;
_space_group_IT_number 2
_symmetry_cell_setting triclinic
_symmetry_space_group_name_Hall '-P 1'
_symmetry_space_group_name_H-M 'P -1'
_atom_sites_solution_hydrogens geom
_atom_sites_solution_primary direct
_atom_sites_solution_secondary difmap
_audit_creation_method SHELXL-97
_cell_angle_alpha 77.979(6)
_cell_angle_beta 73.421(6)
_cell_angle_gamma 62.655(8)
_cell_formula_units_Z 2
_cell_length_a 9.5166(7)
_cell_length_b 9.9970(8)
_cell_length_c 12.4106(8)
_cell_measurement_reflns_used 2637
_cell_measurement_temperature 223.15
_cell_measurement_theta_max 29.2190
_cell_measurement_theta_min 3.4810
_cell_volume 1001.03(15)
_computing_cell_refinement 'CrystalClear (Rigaku, 2007)'
_computing_data_collection 'CrystalClear (Rigaku, 2007)'
_computing_data_reduction 'CrystalClear (Rigaku, 2007)'
_computing_molecular_graphics 'XP in SHELXTL (Sheldrick, 2008)'
_computing_publication_material 'SHELXTL (Sheldrick, 2008)'
_computing_structure_refinement 'SHELXL97 (Sheldrick, 2008)'
_computing_structure_solution 'SHELXS97 (Sheldrick, 2008)'
_diffrn_ambient_temperature 223.15
_diffrn_detector_area_resol_mean 28.5714
_diffrn_measured_fraction_theta_full 0.998
_diffrn_measured_fraction_theta_max 0.998
_diffrn_measurement_device_type 'Rigaku Mercury CCD'
_diffrn_measurement_method '\w scans'
_diffrn_radiation_monochromator 'Graphite Monochromator'
_diffrn_radiation_source 'fine-focus sealed tube'
_diffrn_radiation_type MoK\a
_diffrn_radiation_wavelength 0.71073
_diffrn_reflns_av_R_equivalents 0.0412
_diffrn_reflns_av_sigmaI/netI 0.0533
_diffrn_reflns_limit_h_max 11
_diffrn_reflns_limit_h_min -11
_diffrn_reflns_limit_k_max 11
_diffrn_reflns_limit_k_min -11
_diffrn_reflns_limit_l_max 14
_diffrn_reflns_limit_l_min -14
_diffrn_reflns_number 9371
_diffrn_reflns_theta_full 25.00
_diffrn_reflns_theta_max 25.00
_diffrn_reflns_theta_min 3.00
_diffrn_standards_number 0
_exptl_absorpt_coefficient_mu 0.119
_exptl_absorpt_correction_T_max 1.00000
_exptl_absorpt_correction_T_min 0.99667
_exptl_absorpt_correction_type multi-scan
_exptl_absorpt_process_details '(REQAB: Jacobson, 1998)'
_exptl_crystal_colour colourless
_exptl_crystal_density_diffrn 1.514
_exptl_crystal_density_method 'not measured'
_exptl_crystal_description block
_exptl_crystal_F_000 476
_exptl_crystal_size_max 0.30
_exptl_crystal_size_mid 0.22
_exptl_crystal_size_min 0.10
_refine_diff_density_max 0.386
_refine_diff_density_min -0.395
_refine_ls_extinction_method none
_refine_ls_goodness_of_fit_ref 1.006
_refine_ls_hydrogen_treatment mixed
_refine_ls_matrix_type full
_refine_ls_number_parameters 304
_refine_ls_number_reflns 3516
_refine_ls_number_restraints 3
_refine_ls_restrained_S_all 1.006
_refine_ls_R_factor_all 0.0710
_refine_ls_R_factor_gt 0.0505
_refine_ls_shift/su_max 0.000
_refine_ls_shift/su_mean 0.000
_refine_ls_structure_factor_coef Fsqd
_refine_ls_weighting_details 'calc w=1/[\s^2^(Fo^2^)+(0.0474P)^2^+0.9963P] where P=(Fo^2^+2Fc^2^)/3'
_refine_ls_weighting_scheme calc
_refine_ls_wR_factor_gt 0.1144
_refine_ls_wR_factor_ref 0.1264
_reflns_number_gt 2681
_reflns_number_total 3516
_reflns_threshold_expression I>2\s(I)
_cod_data_source_file sf3209.cif
_cod_data_source_block II
_cod_original_cell_volume 1001.03(13)
_cod_database_code 2019319

loop_
_symmetry_equiv_pos_as_xyz
'x, y, z'
'-x, -y, -z'

loop_
_atom_site_type_symbol
_atom_site_label
_atom_site_fract_x
_atom_site_fract_y
_atom_site_fract_z
_atom_site_U_iso_or_equiv
_atom_site_adp_type
_atom_site_calc_flag
_atom_site_refinement_flags
_atom_site_occupancy
_atom_site_symmetry_multiplicity
O O1 0.8114(2) 0.8651(2) 0.10369(15) 0.0220(4) Uani d . 1 1
O O1W 0.2492(3) 0.2056(3) 0.59885(18) 0.0538(7) Uani d D 1 1
H H1WA 0.181(3) 0.182(4) 0.6447(18) 0.065 Uiso d D 1 1
H H1WB 0.239(4) 0.211(5) 0.5345(9) 0.065 Uiso d D 1 1
O O2 0.6903(2) 1.0820(2) 0.17697(16) 0.0279(5) Uani d . 1 1
H H2 0.5980 1.1416 0.2037 0.042 Uiso calc R 1 1
O O3 0.4308(2) 1.2318(2) 0.28801(16) 0.0265(5) Uani d . 1 1
O O4 0.2056(2) 1.2092(2) 0.37778(15) 0.0257(5) Uani d . 1 1
O O5 0.0197(2) 0.8706(2) 0.28052(15) 0.0262(5) Uani d . 1 1
O O6 0.0740(2) 0.8953(2) 0.09100(14) 0.0203(4) Uani d . 1 1
H H6 -0.0092 0.8848 0.0999 0.030 Uiso calc R 1 1
O O7 0.3591(2) 0.60899(19) 0.10235(15) 0.0206(4) Uani d . 1 1
O O8 0.5562(2) 0.6521(2) -0.02698(15) 0.0246(5) Uani d . 1 1
H H8 0.5667 0.5778 -0.0525 0.037 Uiso calc R 1 1
N N1 0.6780(3) 0.3858(2) 0.20738(17) 0.0204(5) Uani d . 1 1
N N2 0.3984(2) 0.4962(2) 0.35502(17) 0.0183(5) Uani d . 1 1
H H2B 0.4307 0.4206 0.3172 0.022 Uiso calc R 1 1
C C1 0.8219(3) 0.3208(3) 0.1372(2) 0.0243(6) Uani d . 1 1
H H1A 0.8372 0.2467 0.0950 0.029 Uiso calc R 1 1
C C2 0.9488(3) 0.3587(3) 0.1244(2) 0.0232(6) Uani d . 1 1
H H2A 1.0465 0.3104 0.0744 0.028 Uiso calc R 1 1
C C3 0.9308(3) 0.4685(3) 0.1860(2) 0.0207(6) Uani d . 1 1
C C4 0.7813(3) 0.5371(3) 0.2584(2) 0.0188(6) Uani d . 1 1
H H4A 0.7627 0.6122 0.3011 0.023 Uiso calc R 1 1
C C5 0.6601(3) 0.4928(3) 0.2665(2) 0.0170(6) Uani d . 1 1
C C6 0.5001(3) 0.5601(3) 0.3440(2) 0.0171(5) Uani d . 1 1
C C7 0.4475(3) 0.6811(3) 0.4059(2) 0.0191(6) Uani d . 1 1
H H7A 0.5156 0.7266 0.4003 0.023 Uiso calc R 1 1
C C8 0.2937(3) 0.7353(3) 0.4764(2) 0.0213(6) Uani d . 1 1
C C9 0.1945(3) 0.6648(3) 0.4831(2) 0.0232(6) Uani d . 1 1
H H9A 0.0910 0.6993 0.5291 0.028 Uiso calc R 1 1
C C10 0.2502(3) 0.5444(3) 0.4216(2) 0.0225(6) Uani d . 1 1
H H10A 0.1848 0.4963 0.4263 0.027 Uiso calc R 1 1
C C11 0.2372(4) 0.8670(3) 0.5426(2) 0.0325(7) Uani d . 1 1
H H11A 0.1293 0.8893 0.5864 0.049 Uiso calc R 1 1
H H11B 0.2375 0.9536 0.4917 0.049 Uiso calc R 1 1
H H11C 0.3087 0.8425 0.5921 0.049 Uiso calc R 1 1
C C12 1.0654(3) 0.5124(3) 0.1764(2) 0.0278(7) Uani d . 1 1
H H12A 1.1590 0.4539 0.1230 0.042 Uiso calc R 1 1
H H12B 1.0921 0.4933 0.2488 0.042 Uiso calc R 1 1
H H12C 1.0311 0.6180 0.1515 0.042 Uiso calc R 1 1
C C13 0.2554(3) 0.9052(3) 0.1798(2) 0.0150(5) Uani d . 1 1
C C14 0.4064(3) 0.8186(3) 0.1140(2) 0.0144(5) Uani d . 1 1
C C15 0.5373(3) 0.8476(3) 0.10869(19) 0.0143(5) Uani d . 1 1
H H15A 0.6373 0.7901 0.0648 0.017 Uiso calc R 1 1
C C16 0.5258(3) 0.9592(3) 0.1662(2) 0.0142(5) Uani d . 1 1
C C17 0.3742(3) 1.0455(3) 0.2337(2) 0.0158(5) Uani d . 1 1
C C18 0.2436(3) 1.0146(3) 0.2380(2) 0.0160(5) Uani d . 1 1
H H18A 0.1435 1.0708 0.2824 0.019 Uiso calc R 1 1
C C19 0.1040(3) 0.8861(3) 0.1895(2) 0.0160(5) Uani d . 1 1
C C20 0.4367(3) 0.6847(3) 0.0611(2) 0.0152(5) Uani d . 1 1
C C21 0.6861(3) 0.9682(3) 0.1483(2) 0.0167(6) Uani d . 1 1
C C22 0.3332(3) 1.1702(3) 0.3060(2) 0.0177(6) Uani d . 1 1

loop_
_atom_site_aniso_label
_atom_site_aniso_U_11
_atom_site_aniso_U_22
_atom_site_aniso_U_33
_atom_site_aniso_U_12
_atom_site_aniso_U_13
_atom_site_aniso_U_23
O1 0.0129(9) 0.0237(10) 0.0311(11) -0.0078(8) -0.0013(8) -0.0110(8)
O1W 0.0750(18) 0.090(2) 0.0300(12) -0.0689(17) 0.0080(13) -0.0186(14)
O2 0.0159(9) 0.0246(11) 0.0477(12) -0.0107(9) 0.0012(9) -0.0188(9)
O3 0.0236(10) 0.0261(10) 0.0360(11) -0.0155(9) 0.0012(9) -0.0148(9)
O4 0.0236(10) 0.0294(11) 0.0246(10) -0.0130(9) 0.0052(8) -0.0143(8)
O5 0.0220(10) 0.0417(12) 0.0200(10) -0.0207(10) 0.0011(8) -0.0040(9)
O6 0.0133(9) 0.0315(11) 0.0221(10) -0.0136(8) -0.0034(7) -0.0052(8)
O7 0.0180(9) 0.0198(10) 0.0267(10) -0.0110(8) 0.0007(8) -0.0083(8)
O8 0.0249(10) 0.0276(11) 0.0256(10) -0.0169(9) 0.0064(8) -0.0142(8)
N1 0.0201(12) 0.0203(12) 0.0211(12) -0.0098(10) -0.0004(10) -0.0053(9)
N2 0.0186(11) 0.0181(11) 0.0191(11) -0.0074(10) -0.0033(9) -0.0055(9)
C1 0.0246(15) 0.0211(14) 0.0247(15) -0.0086(13) 0.0004(12) -0.0080(12)
C2 0.0195(14) 0.0217(15) 0.0212(14) -0.0054(12) 0.0015(11) -0.0042(11)
C3 0.0182(13) 0.0216(14) 0.0202(14) -0.0087(12) -0.0047(11) 0.0033(11)
C4 0.0202(13) 0.0180(14) 0.0194(13) -0.0080(12) -0.0069(11) -0.0006(11)
C5 0.0189(13) 0.0145(13) 0.0162(13) -0.0069(11) -0.0032(10) 0.0001(10)
C6 0.0209(13) 0.0170(13) 0.0154(12) -0.0092(12) -0.0064(11) 0.0003(10)
C7 0.0210(13) 0.0176(13) 0.0196(13) -0.0100(12) -0.0036(11) -0.0004(11)
C8 0.0265(14) 0.0163(14) 0.0169(13) -0.0062(12) -0.0046(11) -0.0001(11)
C9 0.0159(13) 0.0262(15) 0.0193(14) -0.0046(12) 0.0006(11) -0.0020(12)
C10 0.0184(14) 0.0281(15) 0.0221(14) -0.0124(13) -0.0011(11) -0.0026(12)
C11 0.0351(17) 0.0279(16) 0.0278(16) -0.0099(14) 0.0026(13) -0.0108(13)
C12 0.0211(14) 0.0308(16) 0.0317(16) -0.0123(13) -0.0043(12) -0.0027(13)
C13 0.0143(12) 0.0171(13) 0.0154(12) -0.0076(11) -0.0051(10) -0.0001(10)
C14 0.0146(12) 0.0142(13) 0.0145(12) -0.0064(11) -0.0036(10) -0.0004(10)
C15 0.0114(12) 0.0153(13) 0.0140(12) -0.0041(11) -0.0015(10) -0.0020(10)
C16 0.0134(12) 0.0141(13) 0.0164(13) -0.0063(11) -0.0043(10) -0.0011(10)
C17 0.0177(13) 0.0159(13) 0.0151(12) -0.0078(11) -0.0056(10) 0.0000(10)
C18 0.0120(12) 0.0171(13) 0.0179(13) -0.0051(11) -0.0020(10) -0.0041(10)
C19 0.0145(12) 0.0132(13) 0.0201(14) -0.0044(11) -0.0031(11) -0.0056(10)
C20 0.0112(12) 0.0173(13) 0.0177(13) -0.0048(11) -0.0049(10) -0.0036(10)
C21 0.0162(13) 0.0196(14) 0.0162(13) -0.0086(12) -0.0041(11) -0.0025(11)
C22 0.0184(13) 0.0163(13) 0.0200(13) -0.0073(12) -0.0066(11) -0.0019(11)

loop_
_atom_type_symbol
_atom_type_description
_atom_type_scat_dispersion_real
_atom_type_scat_dispersion_imag
_atom_type_scat_source
C C 0.0033 0.0016 'International Tables Vol C Tables 4.2.6.8 and 6.1.1.4'
H H 0.0000 0.0000 'International Tables Vol C Tables 4.2.6.8 and 6.1.1.4'
N N 0.0061 0.0033 'International Tables Vol C Tables 4.2.6.8 and 6.1.1.4'
O O 0.0106 0.0060 'International Tables Vol C Tables 4.2.6.8 and 6.1.1.4'

loop_
_geom_angle_atom_site_label_1
_geom_angle_atom_site_label_2
_geom_angle_atom_site_label_3
_geom_angle
H1WA O1W H1WB 110.2(12)
C21 O2 H2 109.5
C19 O6 H6 109.5
C20 O8 H8 109.5
C1 N1 C5 116.7(2)
C10 N2 C6 123.4(2)
C10 N2 H2B 118.3
C6 N2 H2B 118.3
N1 C1 C2 123.2(2)
N1 C1 H1A 118.4
C2 C1 H1A 118.4
C1 C2 C3 120.1(2)
C1 C2 H2A 120.0
C3 C2 H2A 120.0
C2 C3 C4 116.9(2)
C2 C3 C12 122.2(2)
C4 C3 C12 120.8(2)
C5 C4 C3 119.5(2)
C5 C4 H4A 120.3
C3 C4 H4A 120.3
N1 C5 C4 123.5(2)
N1 C5 C6 114.9(2)
C4 C5 C6 121.6(2)
N2 C6 C7 117.9(2)
N2 C6 C5 116.5(2)
C7 C6 C5 125.6(2)
C6 C7 C8 120.7(2)
C6 C7 H7A 119.7
C8 C7 H7A 119.7
C9 C8 C7 118.4(2)
C9 C8 C11 121.2(2)
C7 C8 C11 120.4(2)
C10 C9 C8 119.7(2)
C10 C9 H9A 120.2
C8 C9 H9A 120.2
N2 C10 C9 119.9(2)
N2 C10 H10A 120.0
C9 C10 H10A 120.0
C8 C11 H11A 109.5
C8 C11 H11B 109.5
H11A C11 H11B 109.5
C8 C11 H11C 109.5
H11A C11 H11C 109.5
H11B C11 H11C 109.5
C3 C12 H12A 109.5
C3 C12 H12B 109.5
H12A C12 H12B 109.5
C3 C12 H12C 109.5
H12A C12 H12C 109.5
H12B C12 H12C 109.5
C18 C13 C14 118.6(2)
C18 C13 C19 118.0(2)
C14 C13 C19 123.3(2)
C15 C14 C13 118.8(2)
C15 C14 C20 118.2(2)
C13 C14 C20 122.6(2)
C14 C15 C16 122.9(2)
C14 C15 H15A 118.6
C16 C15 H15A 118.6
C15 C16 C17 118.5(2)
C15 C16 C21 113.1(2)
C17 C16 C21 128.4(2)
C18 C17 C16 117.8(2)
C18 C17 C22 114.3(2)
C16 C17 C22 127.9(2)
C13 C18 C17 123.4(2)
C13 C18 H18A 118.3
C17 C18 H18A 118.3
O5 C19 O6 126.0(2)
O5 C19 C13 121.4(2)
O6 C19 C13 112.5(2)
O7 C20 O8 124.4(2)
O7 C20 C14 121.6(2)
O8 C20 C14 114.0(2)
O1 C21 O2 120.8(2)
O1 C21 C16 118.6(2)
O2 C21 C16 120.5(2)
O4 C22 O3 122.9(2)
O4 C22 C17 118.2(2)
O3 C22 C17 118.9(2)

loop_
_geom_bond_atom_site_label_1
_geom_bond_atom_site_label_2
_geom_bond_distance
O1 C21 1.234(3)
O1W H1WA 0.8201(10)
O1W H1WB 0.8201(10)
O2 C21 1.281(3)
O2 H2 0.8200
O3 C22 1.281(3)
O4 C22 1.230(3)
O5 C19 1.212(3)
O6 C19 1.308(3)
O6 H6 0.8200
O7 C20 1.231(3)
O8 C20 1.301(3)
O8 H8 0.8200
N1 C1 1.339(3)
N1 C5 1.342(3)
N2 C10 1.334(3)
N2 C6 1.348(3)
N2 H2B 0.8600
C1 C2 1.383(4)
C1 H1A 0.9300
C2 C3 1.386(4)
C2 H2A 0.9300
C3 C4 1.390(4)
C3 C12 1.502(4)
C4 C5 1.386(3)
C4 H4A 0.9300
C5 C6 1.479(3)
C6 C7 1.383(4)
C7 C8 1.393(4)
C7 H7A 0.9300
C8 C9 1.391(4)
C8 C11 1.499(4)
C9 C10 1.371(4)
C9 H9A 0.9300
C10 H10A 0.9300
C11 H11A 0.9600
C11 H11B 0.9600
C11 H11C 0.9600
C12 H12A 0.9600
C12 H12B 0.9600
C12 H12C 0.9600
C13 C18 1.379(3)
C13 C14 1.401(3)
C13 C19 1.507(3)
C14 C15 1.385(3)
C14 C20 1.487(3)
C15 C16 1.393(3)
C15 H15A 0.9300
C16 C17 1.413(3)
C16 C21 1.519(3)
C17 C18 1.397(3)
C17 C22 1.527(3)
C18 H18A 0.9300

loop_
_geom_hbond_atom_site_label_D
_geom_hbond_atom_site_label_H
_geom_hbond_atom_site_label_A
_geom_hbond_site_symmetry_A
_geom_hbond_distance_DH
_geom_hbond_distance_HA
_geom_hbond_distance_DA
_geom_hbond_angle_DHA
O1W H1WA O5 2_566 0.8201(10) 2.122(9) 2.916(3) 163(3)
O1W H1WB O4 1_545 0.8201(10) 2.063(5) 2.880(3) 175(3)
N2 H2B O3 1_545 0.86 1.99 2.792(3) 154.0
O6 H6 O1 1_455 0.82 1.79 2.609(2) 174.0
O8 H8 O7 2_665 0.82 1.84 2.644(2) 165.8

loop_
_geom_torsion_atom_site_label_1
_geom_torsion_atom_site_label_2
_geom_torsion_atom_site_label_3
_geom_torsion_atom_site_label_4
_geom_torsion
C5 N1 C1 C2 0.3(4)
N1 C1 C2 C3 0.1(4)
C1 C2 C3 C4 -0.6(4)
C1 C2 C3 C12 179.2(2)
C2 C3 C4 C5 0.6(4)
C12 C3 C4 C5 -179.2(2)
C1 N1 C5 C4 -0.3(4)
C1 N1 C5 C6 -179.3(2)
C3 C4 C5 N1 -0.2(4)
C3 C4 C5 C6 178.7(2)
C10 N2 C6 C7 0.5(4)
C10 N2 C6 C5 -180.0(2)
N1 C5 C6 N2 6.7(3)
C4 C5 C6 N2 -172.3(2)
N1 C5 C6 C7 -173.8(2)
C4 C5 C6 C7 7.2(4)
N2 C6 C7 C8 -0.5(4)
C5 C6 C7 C8 180.0(2)
C6 C7 C8 C9 0.1(4)
C6 C7 C8 C11 -179.6(2)
C7 C8 C9 C10 0.5(4)
C11 C8 C9 C10 -179.8(3)
C6 N2 C10 C9 0.1(4)
C8 C9 C10 N2 -0.6(4)
C18 C13 C14 C15 -0.9(4)
C19 C13 C14 C15 178.4(2)
C18 C13 C14 C20 171.4(2)
C19 C13 C14 C20 -9.3(4)
C13 C14 C15 C16 0.2(4)
C20 C14 C15 C16 -172.5(2)
C14 C15 C16 C17 0.6(4)
C14 C15 C16 C21 179.3(2)
C15 C16 C17 C18 -0.6(4)
C21 C16 C17 C18 -179.1(2)
C15 C16 C17 C22 178.5(2)
C21 C16 C17 C22 0.0(4)
C14 C13 C18 C17 0.9(4)
C19 C13 C18 C17 -178.5(2)
C16 C17 C18 C13 -0.1(4)
C22 C17 C18 C13 -179.3(2)
C18 C13 C19 O5 -51.5(3)
C14 C13 C19 O5 129.2(3)
C18 C13 C19 O6 125.7(2)
C14 C13 C19 O6 -53.7(3)
C15 C14 C20 O7 144.7(2)
C13 C14 C20 O7 -27.6(4)
C15 C14 C20 O8 -31.7(3)
C13 C14 C20 O8 156.0(2)
C15 C16 C21 O1 -12.1(3)
C17 C16 C21 O1 166.4(2)
C15 C16 C21 O2 166.5(2)
C17 C16 C21 O2 -14.9(4)
C18 C17 C22 O4 15.0(3)
C16 C17 C22 O4 -164.1(3)
C18 C17 C22 O3 -163.5(2)
C16 C17 C22 O3 17.4(4)
